data_4123936
loop_
_publ_author_name
'Long, J.R.'
'Holm, R.H.'
'McCarty, L.S.'

_publ_section_title
;
 A solid-state route to molecular clusters: access to the solution
 chemistry of (Re6 Q8)(2+) (Q = S, Se) core-containing clusters via
 dimensional reduction
;
_journal_name_full 'Journal of the American Chemical Society'
_journal_page_first 4603
_journal_page_last 4616
_journal_volume 118
_journal_year 1996
_chemical_formula_sum 'Br4 Cs2 Re6 Se8'
_chemical_name_systematic 'Cs2 ((Re Br)4 Re2 Se8)'
_space_group_IT_number 14
_symmetry_space_group_name_Hall '-P 2yn'
_symmetry_space_group_name_H-M 'P 1 21/n 1'
_cell_angle_alpha 90
_cell_angle_beta 104.26
_cell_angle_gamma 90
_cell_formula_units_Z 2
_cell_length_a 6.544
_cell_length_b 18.687
_cell_length_c 9.263
_cell_volume 1097.849
_citation_journal_id_ASTM JACSAT
_cod_data_source_file Long_JACSAT_1996_248.cif
_cod_data_source_block Br4Cs2Re6Se8
_cod_original_sg_symbol_Hall '-P 2ybc (x-z,y,z)'
_cod_database_code 4123936

loop_
_symmetry_equiv_pos_as_xyz
x,y,z
-x+1/2,y+1/2,-z+1/2
-x,-y,-z
x-1/2,-y-1/2,z-1/2

loop_
_atom_site_label
_atom_site_type_symbol
_atom_site_fract_x
_atom_site_fract_y
_atom_site_fract_z
_atom_site_occupancy
_atom_site_U_iso_or_equiv
Re2 Re+3 -0.0192 -0.0606 0.1556 1 0.0
Cs1 Cs+1 0.5042 0.8101 0.5485 1 0.0
Se2 Se-2 0.2952 0.872 0.1144 1 0.0
Re3 Re+3 -0.0315 0.0803 0.1118 1 0.0
Br1 Br-1 -0.0422 0.8543 0.3651 1 0.0
Se4 Se-2 0.3105 -0.0152 0.795 1 0.0
Re1 Re+3 0.2883 0.0047 0.0727 1 0.0
Se3 Se-2 0.2715 0.1373 0.0307 1 0.0
Br2 Br-1 -0.0741 0.1955 0.2537 1 0.0
Se1 Se-2 0.2271 0.0225 0.3274 1 0.0
